data_7114207
loop_
_publ_author_name
'Podgajny, Robert'
'Korzeniak, Tomasz'
'Balanda, Maria'
'Wasiutynski, Tadeusz'
'Errington, William'
'Kemp, Terence J.'
'Alcock, Nathaniel W.'
'Sieklucka, Barbara'

_publ_section_title
;
 2-D soft ferromagnet based on [WV(CN)8]3-- and CuII with a Tc of 34
 KElectronic supplementary information (ESI) available: structure of
 [Cu(tetren)]2+ in 1 and (NC)7W--CN--Cu(NC)4 structural motif of 2; table
 and figures of IR spectra of 1, 2, tetren&#x00B7;5HCl and free tetren.
 See http://www.rsc.org/suppdata/cc/b2/b202810g/
;
_journal_issue 10
_journal_name_full 'Chemical Communications'
_journal_page_first 1138
_journal_paper_doi 10.1039/b202810g
_journal_year 2002
_chemical_formula_sum 'C8 H23 Cl2 Cu N5 O8'
_chemical_formula_weight 451.75
_chemical_name_systematic
; 
? 
;
_space_group_IT_number 9
_symmetry_cell_setting monoclinic
_symmetry_space_group_name_Hall 'C -2yc'
_symmetry_space_group_name_H-M 'C 1 c 1'
_atom_sites_solution_hydrogens geom
_atom_sites_solution_primary direct
_atom_sites_solution_secondary difmap
_audit_creation_method SHELXL-97
_cell_angle_alpha 90.00
_cell_angle_beta 98.737(3)
_cell_angle_gamma 90.00
_cell_formula_units_Z 4
_cell_length_a 8.2510(9)
_cell_length_b 15.2479(14)
_cell_length_c 13.8062(14)
_cell_measurement_reflns_used 3784
_cell_measurement_temperature 180(2)
_cell_measurement_theta_max 26.99
_cell_measurement_theta_min 2.67
_cell_volume 1716.8(3)
_computing_cell_refinement 'SAINT (Siemens, 1995)'
_computing_data_collection 'SMART (Siemens, 1994)'
_computing_data_reduction SAINT
_computing_structure_refinement 'SHELXL-97 (Sheldrick, 1997)'
_computing_structure_solution 'SHELXS-97 (Sheldrick, 1990)'
_diffrn_ambient_temperature 180(2)
_diffrn_detector_area_resol_mean 8.192
_diffrn_measured_fraction_theta_full 0.995
_diffrn_measured_fraction_theta_max 0.995
_diffrn_measurement_device_type ' Siemens SMART CCD area-detector diffractometer'
_diffrn_measurement_method '\w scans'
_diffrn_radiation_monochromator graphite
_diffrn_radiation_source 'normal-focus sealed tube'
_diffrn_radiation_type MoK\a
_diffrn_radiation_wavelength 0.71073
_diffrn_reflns_av_R_equivalents 0.0236
_diffrn_reflns_av_sigmaI/netI 0.0251
_diffrn_reflns_limit_h_max 10
_diffrn_reflns_limit_h_min -10
_diffrn_reflns_limit_k_max 19
_diffrn_reflns_limit_k_min -19
_diffrn_reflns_limit_l_max 17
_diffrn_reflns_limit_l_min -14
_diffrn_reflns_number 5021
_diffrn_reflns_theta_full 26.99
_diffrn_reflns_theta_max 26.99
_diffrn_reflns_theta_min 2.67
_diffrn_standards_decay_% 0
_diffrn_standards_number 0
_exptl_absorpt_coefficient_mu 1.631
_exptl_absorpt_correction_T_max 0.8539
_exptl_absorpt_correction_T_min 0.6764
_exptl_absorpt_correction_type multi-scan
_exptl_absorpt_process_details 'SADABS (Sheldrick, 1996)'
_exptl_crystal_colour blue
_exptl_crystal_density_diffrn 1.748
_exptl_crystal_density_method 'not measured'
_exptl_crystal_description block
_exptl_crystal_F_000 932
_exptl_crystal_size_max 0.26
_exptl_crystal_size_mid 0.18
_exptl_crystal_size_min 0.10
_refine_diff_density_max 0.763
_refine_diff_density_min -0.522
_refine_diff_density_rms 0.084
_refine_ls_abs_structure_details 'Flack H D (1983), Acta Cryst. A39, 876-881'
_refine_ls_abs_structure_Flack 0.15(2)
_refine_ls_extinction_method none
_refine_ls_goodness_of_fit_ref 1.074
_refine_ls_hydrogen_treatment constr
_refine_ls_matrix_type full
_refine_ls_number_parameters 218
_refine_ls_number_reflns 2720
_refine_ls_number_restraints 8
_refine_ls_restrained_S_all 1.085
_refine_ls_R_factor_all 0.0457
_refine_ls_R_factor_gt 0.0407
_refine_ls_shift/su_max 0.000
_refine_ls_shift/su_mean 0.000
_refine_ls_structure_factor_coef Fsqd
_refine_ls_weighting_details 'calc w=1/[\s^2^(Fo^2^)+(0.0647P)^2^+3.1717P] where P=(Fo^2^+2Fc^2^)/3'
_refine_ls_weighting_scheme calc
_refine_ls_wR_factor_gt 0.1021
_refine_ls_wR_factor_ref 0.1076
_reflns_number_gt 2516
_reflns_number_total 2720
_reflns_threshold_expression >2\s(I)
_cod_data_source_file b202810g.txt
_cod_data_source_block cutet
_cod_original_sg_symbol_H-M Cc
_cod_database_code 7114207

loop_
_symmetry_equiv_pos_as_xyz
'x, y, z'
'x, -y, z+1/2'
'x+1/2, y+1/2, z'
'x+1/2, -y+1/2, z+1/2'

loop_
_atom_site_label
_atom_site_type_symbol
_atom_site_fract_x
_atom_site_fract_y
_atom_site_fract_z
_atom_site_U_iso_or_equiv
_atom_site_adp_type
_atom_site_occupancy
_atom_site_symmetry_multiplicity
_atom_site_calc_flag
_atom_site_refinement_flags
Cu1 Cu 0.79121(5) 0.16366(3) 0.61686(4) 0.02709(15) Uani 1 1 d .
Cl1 Cl 0.7918(2) 0.15121(7) 0.12976(14) 0.0378(4) Uani 1 1 d .
Cl2 Cl 0.38810(18) 0.10118(9) 0.35474(12) 0.0445(3) Uani 1 1 d D
N1 N 0.7968(6) 0.2956(3) 0.5833(4) 0.0425(11) Uani 1 1 d .
H1A H 0.7086 0.3239 0.6026 0.051 Uiso 1 1 calc R
H1B H 0.8915 0.3209 0.6151 0.051 Uiso 1 1 calc R
N2 N 0.8350(6) 0.1452(3) 0.4785(4) 0.0371(11) Uani 1 1 d .
H2 H 0.7376 0.1295 0.4391 0.045 Uiso 1 1 calc R
N3 N 0.9695(6) 0.0717(3) 0.6537(4) 0.0373(10) Uani 1 1 d .
H3 H 0.9207 0.0167 0.6541 0.045 Uiso 1 1 calc R
N4 N 0.7929(7) 0.1740(3) 0.7621(4) 0.0365(11) Uani 1 1 d .
H4 H 0.8311 0.2294 0.7825 0.044 Uiso 1 1 calc R
N5 N 0.5469(6) 0.1184(4) 0.6130(4) 0.0462(12) Uani 1 1 d .
H5A H 0.4730 0.1615 0.5900 0.055 Uiso 1 1 calc R
H5B H 0.5276 0.0700 0.5731 0.055 Uiso 1 1 calc R
O11 O 0.8446(8) 0.1048(4) 0.2185(4) 0.0710(16) Uani 1 1 d .
O12 O 0.9264(8) 0.1536(5) 0.0757(5) 0.087(2) Uani 1 1 d .
O13 O 0.7425(9) 0.2349(3) 0.1530(5) 0.091(2) Uani 1 1 d .
O14 O 0.6591(8) 0.1056(5) 0.0748(6) 0.089(2) Uani 1 1 d .
O21 O 0.2861(12) 0.0884(4) 0.2658(5) 0.126(4) Uani 1 1 d D
O22 O 0.3435(19) 0.1688(5) 0.4140(7) 0.168(6) Uani 1 1 d D
O23 O 0.5171(12) 0.1440(11) 0.3266(8) 0.198(7) Uani 1 1 d D
O24 O 0.430(2) 0.0309(4) 0.4058(6) 0.242(10) Uani 1 1 d D
C1 C 0.7905(8) 0.3025(5) 0.4774(5) 0.0503(15) Uani 1 1 d .
H1A' H 0.8345 0.3600 0.4604 0.060 Uiso 1 1 calc R
H1B' H 0.6756 0.2978 0.4443 0.060 Uiso 1 1 calc R
C2 C 0.8930(8) 0.2286(4) 0.4437(5) 0.0451(13) Uani 1 1 d .
H2A H 0.8820 0.2282 0.3713 0.054 Uiso 1 1 calc R
H2B H 1.0101 0.2373 0.4706 0.054 Uiso 1 1 calc R
C3 C 0.9559(8) 0.0706(4) 0.4803(5) 0.0453(14) Uani 1 1 d .
H3A H 0.8970 0.0139 0.4741 0.054 Uiso 1 1 calc R
H3B H 1.0181 0.0762 0.4247 0.054 Uiso 1 1 calc R
C4 C 1.0717(7) 0.0739(4) 0.5758(5) 0.0399(12) Uani 1 1 d .
H4A H 1.1469 0.0229 0.5814 0.048 Uiso 1 1 calc R
H4B H 1.1377 0.1283 0.5800 0.048 Uiso 1 1 calc R
C5 C 1.0445(7) 0.0944(4) 0.7546(4) 0.0419(13) Uani 1 1 d .
H5A' H 1.1095 0.1490 0.7548 0.050 Uiso 1 1 calc R
H5B' H 1.1178 0.0467 0.7834 0.050 Uiso 1 1 calc R
C6 C 0.9059(7) 0.1068(4) 0.8122(4) 0.0390(12) Uani 1 1 d .
H6A H 0.8467 0.0507 0.8163 0.047 Uiso 1 1 calc R
H6B H 0.9489 0.1263 0.8797 0.047 Uiso 1 1 calc R
C7 C 0.6209(9) 0.1637(5) 0.7826(5) 0.0521(16) Uani 1 1 d .
H7A H 0.5626 0.2205 0.7728 0.063 Uiso 1 1 calc R
H7B H 0.6223 0.1453 0.8515 0.063 Uiso 1 1 calc R
C8 C 0.5327(8) 0.0958(6) 0.7146(5) 0.0559(18) Uani 1 1 d .
H8A H 0.5813 0.0373 0.7307 0.067 Uiso 1 1 calc R
H8B H 0.4157 0.0936 0.7228 0.067 Uiso 1 1 calc R

loop_
_atom_site_aniso_label
_atom_site_aniso_U_11
_atom_site_aniso_U_22
_atom_site_aniso_U_33
_atom_site_aniso_U_23
_atom_site_aniso_U_13
_atom_site_aniso_U_12
Cu1 0.0323(3) 0.0293(3) 0.0205(3) -0.0004(3) 0.00682(19) -0.0020(3)
Cl1 0.0410(6) 0.0297(6) 0.0420(10) -0.0015(6) 0.0038(6) 0.0073(6)
Cl2 0.0506(8) 0.0463(7) 0.0358(7) -0.0008(6) 0.0039(6) -0.0153(6)
N1 0.053(3) 0.036(2) 0.040(3) 0.007(2) 0.012(2) 0.003(2)
N2 0.042(3) 0.048(3) 0.023(2) -0.011(2) 0.011(2) -0.015(2)
N3 0.044(2) 0.027(2) 0.043(3) 0.0002(19) 0.016(2) -0.0012(17)
N4 0.051(3) 0.029(2) 0.031(3) -0.0005(18) 0.010(2) 0.0018(18)
N5 0.037(3) 0.068(3) 0.036(3) 0.000(2) 0.014(2) -0.010(2)
O11 0.097(4) 0.062(3) 0.054(3) 0.010(2) 0.011(3) 0.033(3)
O12 0.063(3) 0.135(6) 0.069(4) -0.009(4) 0.031(3) -0.010(3)
O13 0.156(7) 0.035(3) 0.080(4) -0.009(3) 0.011(4) 0.040(3)
O14 0.073(4) 0.104(5) 0.083(5) -0.023(4) -0.010(3) -0.031(3)
O21 0.196(8) 0.087(4) 0.068(5) 0.028(4) -0.073(5) -0.043(5)
O22 0.320(17) 0.086(5) 0.084(6) -0.004(5) -0.013(8) 0.089(8)
O23 0.098(6) 0.400(19) 0.101(7) -0.015(10) 0.033(6) -0.127(9)
O24 0.56(3) 0.043(3) 0.068(5) -0.003(4) -0.131(10) 0.043(7)
C1 0.050(3) 0.059(4) 0.040(4) 0.019(3) 0.002(3) 0.003(3)
C2 0.060(4) 0.050(3) 0.028(3) 0.005(2) 0.017(3) -0.010(3)
C3 0.055(3) 0.042(3) 0.044(3) -0.019(3) 0.024(3) -0.015(3)
C4 0.043(3) 0.035(3) 0.046(3) -0.005(2) 0.023(3) 0.000(2)
C5 0.042(3) 0.047(3) 0.035(3) 0.015(2) 0.001(2) 0.002(2)
C6 0.045(3) 0.044(3) 0.025(3) 0.005(2) 0.000(2) -0.004(2)
C7 0.058(4) 0.071(4) 0.032(3) 0.003(3) 0.022(3) 0.019(3)
C8 0.036(3) 0.096(5) 0.039(4) 0.012(4) 0.016(3) -0.006(3)

loop_
_atom_type_symbol
_atom_type_description
_atom_type_scat_dispersion_real
_atom_type_scat_dispersion_imag
_atom_type_scat_source
C C 0.0033 0.0016 'International Tables Vol C Tables 4.2.6.8 and 6.1.1.4'
H H 0.0000 0.0000 'International Tables Vol C Tables 4.2.6.8 and 6.1.1.4'
N N 0.0061 0.0033 'International Tables Vol C Tables 4.2.6.8 and 6.1.1.4'
O O 0.0106 0.0060 'International Tables Vol C Tables 4.2.6.8 and 6.1.1.4'
Cl Cl 0.1484 0.1585 'International Tables Vol C Tables 4.2.6.8 and 6.1.1.4'
Cu Cu 0.3201 1.2651 'International Tables Vol C Tables 4.2.6.8 and 6.1.1.4'

loop_
_geom_angle_atom_site_label_1
_geom_angle_atom_site_label_2
_geom_angle_atom_site_label_3
_geom_angle
N4 Cu1 N2 168.8(2)
N4 Cu1 N3 84.8(2)
N2 Cu1 N3 85.0(2)
N4 Cu1 N1 98.6(2)
N2 Cu1 N1 84.9(2)
N3 Cu1 N1 133.2(2)
N4 Cu1 N5 85.0(2)
N2 Cu1 N5 103.7(2)
N3 Cu1 N5 115.4(2)
N1 Cu1 N5 111.4(2)
O13 Cl1 O14 110.2(5)
O13 Cl1 O11 108.6(4)
O14 Cl1 O11 109.1(4)
O13 Cl1 O12 112.0(5)
O14 Cl1 O12 109.4(4)
O11 Cl1 O12 107.6(4)
O24 Cl2 O23 113.5(11)
O24 Cl2 O21 115.9(5)
O23 Cl2 O21 102.1(6)
O24 Cl2 O22 111.2(6)
O23 Cl2 O22 95.7(9)
O21 Cl2 O22 116.2(6)
C1 N1 Cu1 107.2(4)
C1 N1 H1A 110.3
Cu1 N1 H1A 110.3
C1 N1 H1B 110.3
Cu1 N1 H1B 110.3
H1A N1 H1B 108.5
C2 N2 C3 114.2(5)
C2 N2 Cu1 107.7(4)
C3 N2 Cu1 107.6(4)
C2 N2 H2 109.1
C3 N2 H2 109.1
Cu1 N2 H2 109.1
C4 N3 C5 118.9(5)
C4 N3 Cu1 106.0(4)
C5 N3 Cu1 104.8(3)
C4 N3 H3 108.9
C5 N3 H3 108.9
Cu1 N3 H3 108.9
C6 N4 C7 112.7(5)
C6 N4 Cu1 108.7(4)
C7 N4 Cu1 108.5(4)
C6 N4 H4 109.0
C7 N4 H4 109.0
Cu1 N4 H4 109.0
C8 N5 Cu1 105.4(4)
C8 N5 H5A 110.7
Cu1 N5 H5A 110.7
C8 N5 H5B 110.7
Cu1 N5 H5B 110.7
H5A N5 H5B 108.8
N1 C1 C2 108.4(5)
N1 C1 H1A 110.0
C2 C1 H1A 110.0
N1 C1 H1B 110.0
C2 C1 H1B 110.0
H1A C1 H1B 108.4
N2 C2 C1 108.5(5)
N2 C2 H2A 110.0
C1 C2 H2A 110.0
N2 C2 H2B 110.0
C1 C2 H2B 110.0
H2A C2 H2B 108.4
C4 C3 N2 108.6(4)
C4 C3 H3A 110.0
N2 C3 H3A 110.0
C4 C3 H3B 110.0
N2 C3 H3B 110.0
H3A C3 H3B 108.4
N3 C4 C3 106.4(5)
N3 C4 H4A 110.4
C3 C4 H4A 110.4
N3 C4 H4B 110.4
C3 C4 H4B 110.4
H4A C4 H4B 108.6
N3 C5 C6 106.6(5)
N3 C5 H5A 110.4
C6 C5 H5A 110.4
N3 C5 H5B 110.4
C6 C5 H5B 110.4
H5A C5 H5B 108.6
N4 C6 C5 108.4(5)
N4 C6 H6A 110.0
C5 C6 H6A 110.0
N4 C6 H6B 110.0
C5 C6 H6B 110.0
H6A C6 H6B 108.4
N4 C7 C8 109.7(5)
N4 C7 H7A 109.7
C8 C7 H7A 109.7
N4 C7 H7B 109.7
C8 C7 H7B 109.7
H7A C7 H7B 108.2
N5 C8 C7 109.4(6)
N5 C8 H8A 109.8
C7 C8 H8A 109.8
N5 C8 H8B 109.8
C7 C8 H8B 109.8
H8A C8 H8B 108.2

loop_
_geom_bond_atom_site_label_1
_geom_bond_atom_site_label_2
_geom_bond_distance
Cu1 N4 2.009(6)
Cu1 N2 2.017(5)
Cu1 N3 2.041(5)
Cu1 N1 2.067(5)
Cu1 N5 2.124(5)
Cl1 O13 1.392(5)
Cl1 O14 1.416(5)
Cl1 O11 1.425(5)
Cl1 O12 1.429(7)
Cl2 O24 1.300(6)
Cl2 O23 1.355(7)
Cl2 O21 1.392(5)
Cl2 O22 1.400(8)
N1 C1 1.460(8)
N1 H1A 0.9200
N1 H1B 0.9200
N2 C2 1.466(8)
N2 C3 1.510(9)
N2 H2 0.9300
N3 C4 1.464(7)
N3 C5 1.478(8)
N3 H3 0.9300
N4 C6 1.484(7)
N4 C7 1.497(9)
N4 H4 0.9300
N5 C8 1.467(8)
N5 H5A 0.9200
N5 H5B 0.9200
C1 C2 1.524(10)
C1 H1A 0.9900
C1 H1B 0.9900
C2 H2A 0.9900
C2 H2B 0.9900
C3 C4 1.507(9)
C3 H3A 0.9900
C3 H3B 0.9900
C4 H4A 0.9900
C4 H4B 0.9900
C5 C6 1.501(9)
C5 H5A 0.9900
C5 H5B 0.9900
C6 H6A 0.9900
C6 H6B 0.9900
C7 C8 1.508(11)
C7 H7A 0.9900
C7 H7B 0.9900
C8 H8A 0.9900
C8 H8B 0.9900

loop_
_geom_hbond_atom_site_label_D
_geom_hbond_atom_site_label_H
_geom_hbond_atom_site_label_A
_geom_hbond_distance_DH
_geom_hbond_distance_HA
_geom_hbond_distance_DA
_geom_hbond_angle_DHA
_geom_hbond_site_symmetry_A
N1 H1A O12 0.92 2.33 3.139(8) 147.1 4_455
N1 H1A O21 0.92 2.61 3.091(9) 112.8 4
N2 H2 O23 0.93 2.22 3.099(12) 158.2 .
N3 H3 O11 0.93 2.19 3.063(7) 156.5 2
N4 H4 O22 0.93 2.38 3.170(10) 142.9 4
N5 H5A O22 0.92 2.50 3.091(11) 121.9 .
N5 H5B O24 0.92 2.40 3.172(9) 141.0 .

loop_
_geom_torsion_atom_site_label_1
_geom_torsion_atom_site_label_2
_geom_torsion_atom_site_label_3
_geom_torsion_atom_site_label_4
_geom_torsion
N4 Cu1 N1 C1 -178.1(4)
N2 Cu1 N1 C1 12.6(4)
N3 Cu1 N1 C1 90.9(5)
N5 Cu1 N1 C1 -90.1(4)
N4 Cu1 N2 C2 -92.6(12)
N3 Cu1 N2 C2 -118.0(4)
N1 Cu1 N2 C2 16.3(4)
N5 Cu1 N2 C2 127.1(4)
N4 Cu1 N2 C3 31.0(12)
N3 Cu1 N2 C3 5.6(3)
N1 Cu1 N2 C3 139.9(4)
N5 Cu1 N2 C3 -109.3(4)
N4 Cu1 N3 C4 -151.1(4)
N2 Cu1 N3 C4 24.1(4)
N1 Cu1 N3 C4 -54.1(5)
N5 Cu1 N3 C4 126.9(4)
N4 Cu1 N3 C5 -24.6(4)
N2 Cu1 N3 C5 150.6(4)
N1 Cu1 N3 C5 72.4(5)
N5 Cu1 N3 C5 -106.6(4)
N2 Cu1 N4 C6 -30.3(13)
N3 Cu1 N4 C6 -4.9(4)
N1 Cu1 N4 C6 -137.9(4)
N5 Cu1 N4 C6 111.2(4)
N2 Cu1 N4 C7 -153.1(10)
N3 Cu1 N4 C7 -127.7(4)
N1 Cu1 N4 C7 99.3(4)
N5 Cu1 N4 C7 -11.6(4)
N4 Cu1 N5 C8 -15.9(5)
N2 Cu1 N5 C8 157.0(5)
N3 Cu1 N5 C8 66.0(5)
N1 Cu1 N5 C8 -113.2(5)
Cu1 N1 C1 C2 -38.1(6)
C3 N2 C2 C1 -161.0(5)
Cu1 N2 C2 C1 -41.5(6)
N1 C1 C2 N2 54.1(7)
C2 N2 C3 C4 85.5(6)
Cu1 N2 C3 C4 -34.0(5)
C5 N3 C4 C3 -166.1(5)
Cu1 N3 C4 C3 -48.5(5)
N2 C3 C4 N3 55.6(6)
C4 N3 C5 C6 167.2(5)
Cu1 N3 C5 C6 49.1(5)
C7 N4 C6 C5 153.8(5)
Cu1 N4 C6 C5 33.6(5)
N3 C5 C6 N4 -55.8(6)
C6 N4 C7 C8 -83.1(6)
Cu1 N4 C7 C8 37.2(6)
Cu1 N5 C8 C7 40.3(6)
N4 C7 C8 N5 -53.1(7)
